data_4308406
loop_
_publ_author_name
'Withers, Jeffrey R.'
'Ruschmann, Chad'
'Bojang, Pasano'
'Parkin, Sean'
'Holmes, Stephen M.'

_publ_section_title
;
 Synthesis and Structural Characterization of Bi- and Trimetallic
 Octacyanometalate(IV) Complexes:
 [\D,\L-MII(en)3][cis-MII(en)2(OH2)][MIV(CN)8]&#x00B7;2H2O and
 [cis-MII(en)2(OH2)]2[(\m-NC)2MIV(CN)6]&#x00B7;4H2O
 (MII= Mn, Co, Ni; MIV= Mo, W)
;
_journal_coden_ASTM INOCAJ
_journal_issue 2
_journal_name_full 'Inorganic Chemistry'
_journal_page_first 352
_journal_page_last 358
_journal_paper_doi 10.1021/ic048936m
_journal_volume 44
_journal_year 2005
_chemical_formula_sum 'C8 H22 Co N8 O3 W0.5'
_chemical_formula_weight 429.19
_space_group_IT_number 15
_symmetry_cell_setting monoclinic
_symmetry_space_group_name_Hall '-C 2yc'
_symmetry_space_group_name_H-M 'C 1 2/c 1'
_atom_sites_solution_hydrogens geom
_atom_sites_solution_primary direct
_atom_sites_solution_secondary difmap
_audit_creation_method SHELXL-97
_cell_angle_alpha 90.00
_cell_angle_beta 108.783(6)
_cell_angle_gamma 90.00
_cell_formula_units_Z 8
_cell_length_a 17.1162(3)
_cell_length_b 11.0546(2)
_cell_length_c 17.6671(3)
_cell_measurement_reflns_used 3792
_cell_measurement_temperature 90(2)
_cell_measurement_theta_max 27.48
_cell_measurement_theta_min 1.00
_cell_volume 3164.82(15)
_computing_cell_refinement 'SCALEPACK (Otwinowski & Minor, 1997)'
_computing_data_collection 'COLLECT (Nonius, 1998)'
_computing_data_reduction 'DENZO-SMN (Otwinowski & Minor, 1997)'
_computing_molecular_graphics 'XP in Siemens SHELXTL (Sheldrick, 1994)'
_computing_publication_material
;
SHELX97-2 (Sheldrick, 1997) and local procedures
;
_computing_structure_refinement 'SHELXL-97 (Sheldrick, 1997)'
_computing_structure_solution 'SHELXS-97 (Sheldrick, 1990)'
_diffrn_ambient_temperature 90.0(2)
_diffrn_detector_area_resol_mean 18
_diffrn_measured_fraction_theta_full 1.000
_diffrn_measured_fraction_theta_max 1.000
_diffrn_measurement_device_type 'Nonius KappaCCD diffractometer'
_diffrn_measurement_method '\w scans at fixed \c = 55\%'
_diffrn_radiation_monochromator graphite
_diffrn_radiation_source 'fine-focus sealed tube'
_diffrn_radiation_type MoK\a
_diffrn_radiation_wavelength 0.71073
_diffrn_reflns_av_R_equivalents 0.0234
_diffrn_reflns_av_sigmaI/netI 0.0343
_diffrn_reflns_limit_h_max 22
_diffrn_reflns_limit_h_min -22
_diffrn_reflns_limit_k_max 14
_diffrn_reflns_limit_k_min -14
_diffrn_reflns_limit_l_max 22
_diffrn_reflns_limit_l_min -22
_diffrn_reflns_number 7003
_diffrn_reflns_theta_full 27.48
_diffrn_reflns_theta_max 27.48
_diffrn_reflns_theta_min 2.23
_diffrn_standards_decay_% <1
_exptl_absorpt_coefficient_mu 4.719
_exptl_absorpt_correction_T_max 0.6497
_exptl_absorpt_correction_T_min 0.6013
_exptl_absorpt_correction_type multi-scan
_exptl_absorpt_process_details 'Scalepack (Otwinowski & Minor, 1997)'
_exptl_crystal_colour orange
_exptl_crystal_density_diffrn 1.802
_exptl_crystal_density_method 'not measured'
_exptl_crystal_description 'block (cut)'
_exptl_crystal_F_000 1712
_exptl_crystal_size_max 0.12
_exptl_crystal_size_mid 0.12
_exptl_crystal_size_min 0.10
_refine_diff_density_max 0.944
_refine_diff_density_min -1.346
_refine_diff_density_rms 0.100
_refine_ls_extinction_coef 0.00023(3)
_refine_ls_extinction_expression Fc^*^=kFc[1+0.001xFc^2^\l^3^/sin(2\q)]^-1/4^
_refine_ls_extinction_method SHELXL
_refine_ls_goodness_of_fit_ref 1.041
_refine_ls_hydrogen_treatment mixed
_refine_ls_matrix_type full
_refine_ls_number_parameters 187
_refine_ls_number_reflns 3636
_refine_ls_number_restraints 0
_refine_ls_restrained_S_all 1.041
_refine_ls_R_factor_all 0.0236
_refine_ls_R_factor_gt 0.0200
_refine_ls_shift/su_max 0.002
_refine_ls_shift/su_mean 0.000
_refine_ls_structure_factor_coef Fsqd
_refine_ls_weighting_details 'calc w=1/[\s^2^(Fo^2^)+(0.0172P)^2^+1.5027P] where P=(Fo^2^+2Fc^2^)/3'
_refine_ls_weighting_scheme calc
_refine_ls_wR_factor_gt 0.0423
_refine_ls_wR_factor_ref 0.0430
_reflns_number_gt 3363
_reflns_number_total 3636
_reflns_threshold_expression >2sigma(I)
_cod_data_source_file ic048936msi20041109_053940_2.cif
_cod_data_source_block k02273
_cod_depositor_comments
;
The following automatic conversions were performed:
_cell_measurement_temperature value '90.02)' changed to '90(2)'-
fixed precision.
Automatic conversion script
Id: cif_fix_values 1382 2010-08-28 14:56:29Z saulius 
;
_cod_original_cell_volume 3164.82(10)
_cod_original_sg_symbol_H-M 'C 2/c'
_cod_original_formula_sum 'C8 H22 Co N8 O3 W0.50'
_cod_database_code 4308406

loop_
_symmetry_equiv_pos_as_xyz
'x, y, z'
'-x, y, -z+1/2'
'x+1/2, y+1/2, z'
'-x+1/2, y+1/2, -z+1/2'
'-x, -y, -z'
'x, -y, z-1/2'
'-x+1/2, -y+1/2, -z'
'x+1/2, -y+1/2, z-1/2'

loop_
_atom_site_label
_atom_site_type_symbol
_atom_site_fract_x
_atom_site_fract_y
_atom_site_fract_z
_atom_site_U_iso_or_equiv
_atom_site_adp_type
_atom_site_occupancy
_atom_site_symmetry_multiplicity
_atom_site_calc_flag
_atom_site_refinement_flags
_atom_site_disorder_assembly
_atom_site_disorder_group
W W 0.0000 0.693542(11) 0.2500 0.00669(5) Uani 1 2 d S . .
Co Co 0.093556(18) 0.33160(3) 0.092436(18) 0.00872(8) Uani 1 1 d . . .
O1 O -0.03110(9) 0.29436(14) 0.01034(9) 0.0133(4) Uani 1 1 d . . .
H1O1 H -0.0444 0.2701 -0.0406 0.020 Uiso 1 1 d R . .
H2O1 H -0.0561 0.2530 0.0287 0.020 Uiso 1 1 d R . .
N1 N 0.11832(11) 0.45854(18) 0.01231(11) 0.0120(4) Uani 1 1 d . . .
H1A H 0.1121 0.4218 -0.0360 0.014 Uiso 1 1 calc R . .
H1B H 0.0815 0.5217 0.0037 0.014 Uiso 1 1 calc R . .
C1 C 0.20416(13) 0.5053(2) 0.04691(14) 0.0161(5) Uani 1 1 d . . .
H1C H 0.2082 0.5868 0.0252 0.019 Uiso 1 1 calc R . .
H1D H 0.2430 0.4511 0.0323 0.019 Uiso 1 1 calc R . .
N2 N 0.21484(11) 0.39026(18) 0.16663(11) 0.0135(4) Uani 1 1 d . . .
H2A H 0.2176 0.3939 0.2194 0.016 Uiso 1 1 calc R . .
H2B H 0.2548 0.3378 0.1620 0.016 Uiso 1 1 calc R . .
C2 C 0.22636(14) 0.5116(2) 0.13692(14) 0.0141(5) Uani 1 1 d . . .
H2C H 0.2844 0.5377 0.1610 0.017 Uiso 1 1 calc R . .
H2D H 0.1905 0.5710 0.1518 0.017 Uiso 1 1 calc R . .
N3 N 0.08001(12) 0.20497(16) 0.17907(12) 0.0128(4) Uani 1 1 d . . .
H3A H 0.1041 0.2352 0.2298 0.015 Uiso 1 1 calc R . .
H3B H 0.0249 0.1920 0.1716 0.015 Uiso 1 1 calc R . .
C3 C 0.12026(15) 0.0895(2) 0.16979(14) 0.0172(5) Uani 1 1 d . . .
H3C H 0.0977 0.0223 0.1935 0.021 Uiso 1 1 calc R . .
H3D H 0.1804 0.0946 0.1978 0.021 Uiso 1 1 calc R . .
C4 C 0.10417(15) 0.0664(2) 0.08212(14) 0.0160(5) Uani 1 1 d . . .
H4A H 0.1327 -0.0084 0.0748 0.019 Uiso 1 1 calc R . .
H4B H 0.0443 0.0559 0.0547 0.019 Uiso 1 1 calc R . .
N4 N 0.13533(12) 0.17148(17) 0.04756(12) 0.0140(4) Uani 1 1 d . . .
H4C H 0.1148 0.1695 -0.0074 0.017 Uiso 1 1 calc R . .
H4D H 0.1920 0.1701 0.0630 0.017 Uiso 1 1 calc R . .
C5 C 0.02349(13) 0.5443(2) 0.18130(13) 0.0090(5) Uani 1 1 d . . .
N5 N 0.04029(11) 0.46685(17) 0.14544(11) 0.0115(4) Uani 1 1 d . . .
N6 N 0.12956(12) 0.78498(17) 0.15667(12) 0.0141(4) Uani 1 1 d . . .
C6 C 0.08408(13) 0.7556(2) 0.18918(13) 0.0096(5) Uani 1 1 d . . .
C7 C 0.11967(14) 0.6285(2) 0.32392(13) 0.0095(5) Uani 1 1 d . . .
N7 N 0.18329(12) 0.59190(18) 0.36183(11) 0.0152(4) Uani 1 1 d . . .
N8 N 0.08835(12) 0.92571(18) 0.36508(12) 0.0164(4) Uani 1 1 d . . .
C8 C 0.05852(14) 0.8445(2) 0.32541(14) 0.0111(5) Uani 1 1 d . . .
O1W O 0.29395(10) 0.82528(15) 0.15531(10) 0.0187(4) Uani 1 1 d . . .
H1W1 H 0.2434 0.8127 0.1452 0.028 Uiso 1 1 d R . .
H2W1 H 0.2986 0.9032 0.1450 0.028 Uiso 1 1 d R . .
O2W O -0.10784(11) 0.17702(15) 0.09701(12) 0.0264(5) Uani 1 1 d . . .
H1W2 H -0.1077 0.1035 0.1058 0.040 Uiso 1 1 d R . .
H2W2 H -0.1512 0.2035 0.1046 0.040 Uiso 1 1 d R . .

loop_
_atom_site_aniso_label
_atom_site_aniso_U_11
_atom_site_aniso_U_22
_atom_site_aniso_U_33
_atom_site_aniso_U_23
_atom_site_aniso_U_13
_atom_site_aniso_U_12
W 0.00711(7) 0.00527(7) 0.00767(8) 0.000 0.00235(5) 0.000
Co 0.00937(16) 0.00799(16) 0.00859(16) -0.00034(12) 0.00260(12) 0.00131(12)
O1 0.0137(8) 0.0141(9) 0.0117(8) -0.0003(7) 0.0033(7) -0.0035(7)
N1 0.0115(10) 0.0140(11) 0.0099(10) 0.0004(8) 0.0025(8) 0.0006(8)
C1 0.0104(12) 0.0217(14) 0.0157(13) 0.0026(11) 0.0037(10) -0.0020(10)
N2 0.0139(10) 0.0148(11) 0.0113(10) 0.0025(8) 0.0032(8) 0.0026(8)
C2 0.0119(12) 0.0147(13) 0.0157(13) -0.0022(10) 0.0044(10) -0.0023(10)
N3 0.0150(10) 0.0115(10) 0.0117(10) 0.0007(8) 0.0039(8) 0.0008(8)
C3 0.0205(13) 0.0118(13) 0.0173(13) 0.0029(10) 0.0035(10) 0.0034(10)
C4 0.0212(13) 0.0059(11) 0.0187(13) -0.0029(10) 0.0032(10) 0.0040(10)
N4 0.0147(10) 0.0144(11) 0.0118(11) -0.0016(8) 0.0025(8) 0.0027(8)
C5 0.0076(10) 0.0087(11) 0.0103(11) 0.0016(9) 0.0024(9) -0.0032(9)
N5 0.0109(9) 0.0110(10) 0.0121(10) -0.0010(8) 0.0029(8) -0.0014(8)
N6 0.0165(10) 0.0097(10) 0.0181(11) -0.0002(8) 0.0084(9) 0.0009(8)
C6 0.0116(11) 0.0048(11) 0.0102(11) -0.0003(9) 0.0007(9) 0.0019(9)
C7 0.0124(11) 0.0078(11) 0.0096(11) -0.0020(9) 0.0054(9) -0.0021(9)
N7 0.0145(10) 0.0155(11) 0.0149(11) 0.0023(9) 0.0037(8) -0.0001(9)
N8 0.0170(10) 0.0161(11) 0.0161(11) -0.0027(9) 0.0054(8) -0.0018(9)
C8 0.0113(11) 0.0105(12) 0.0110(12) -0.0004(10) 0.0028(9) 0.0003(9)
O1W 0.0160(9) 0.0162(10) 0.0251(10) 0.0013(7) 0.0085(8) -0.0040(7)
O2W 0.0242(10) 0.0150(10) 0.0491(13) 0.0081(9) 0.0243(9) 0.0024(8)

loop_
_atom_type_symbol
_atom_type_description
_atom_type_scat_dispersion_real
_atom_type_scat_dispersion_imag
_atom_type_scat_source
C C 0.0033 0.0016 'International Tables Vol C Tables 4.2.6.8 and 6.1.1.4'
H H 0.0000 0.0000 'International Tables Vol C Tables 4.2.6.8 and 6.1.1.4'
N N 0.0061 0.0033 'International Tables Vol C Tables 4.2.6.8 and 6.1.1.4'
O O 0.0106 0.0060 'International Tables Vol C Tables 4.2.6.8 and 6.1.1.4'
Co Co 0.3494 0.9721 'International Tables Vol C Tables 4.2.6.8 and 6.1.1.4'
W W -0.8490 6.8722 'International Tables Vol C Tables 4.2.6.8 and 6.1.1.4'

loop_
_geom_angle_atom_site_label_1
_geom_angle_atom_site_label_2
_geom_angle_atom_site_label_3
_geom_angle
_geom_angle_site_symmetry_1
_geom_angle_site_symmetry_3
_geom_angle_publ_flag
C5 W C5 80.48(11) 2 . ?
C5 W C6 71.92(8) 2 2 ?
C5 W C6 142.54(8) . 2 ?
C5 W C6 142.54(8) 2 . ?
C5 W C6 71.92(8) . . ?
C6 W C6 143.08(12) 2 . ?
C5 W C7 73.67(8) 2 . ?
C5 W C7 76.96(8) . . ?
C6 W C7 117.14(8) 2 . ?
C6 W C7 75.76(8) . . ?
C5 W C7 76.96(8) 2 2 ?
C5 W C7 73.67(8) . 2 ?
C6 W C7 75.76(8) 2 2 ?
C6 W C7 117.14(8) . 2 ?
C7 W C7 141.22(12) . 2 ?
C5 W C8 112.02(8) 2 . ?
C5 W C8 143.10(8) . . ?
C6 W C8 72.59(8) 2 . ?
C6 W C8 79.16(8) . . ?
C7 W C8 74.05(8) . . ?
C7 W C8 141.78(8) 2 . ?
C5 W C8 143.10(8) 2 2 ?
C5 W C8 112.02(8) . 2 ?
C6 W C8 79.16(8) 2 2 ?
C6 W C8 72.59(8) . 2 ?
C7 W C8 141.78(8) . 2 ?
C7 W C8 74.05(8) 2 2 ?
C8 W C8 79.40(12) . 2 ?
N5 Co N1 92.00(7) . . ?
N5 Co N3 89.11(7) . . ?
N1 Co N3 174.92(7) . . ?
N5 Co N4 169.53(8) . . ?
N1 Co N4 97.82(8) . . ?
N3 Co N4 81.43(7) . . ?
N5 Co N2 89.21(7) . . ?
N1 Co N2 81.26(7) . . ?
N3 Co N2 93.80(7) . . ?
N4 Co N2 95.84(8) . . ?
N5 Co O1 87.68(6) . . ?
N1 Co O1 92.49(6) . . ?
N3 Co O1 92.50(7) . . ?
N4 Co O1 88.28(7) . . ?
N2 Co O1 172.92(7) . . ?
Co O1 H1O1 126.7 . . ?
Co O1 H2O1 112.8 . . ?
H1O1 O1 H2O1 104.6 . . ?
C1 N1 Co 109.68(13) . . ?
C1 N1 H1A 109.7 . . ?
Co N1 H1A 109.7 . . ?
C1 N1 H1B 109.7 . . ?
Co N1 H1B 109.7 . . ?
H1A N1 H1B 108.2 . . ?
N1 C1 C2 109.14(18) . . ?
N1 C1 H1C 109.9 . . ?
C2 C1 H1C 109.9 . . ?
N1 C1 H1D 109.9 . . ?
C2 C1 H1D 109.9 . . ?
H1C C1 H1D 108.3 . . ?
C2 N2 Co 105.57(13) . . ?
C2 N2 H2A 110.6 . . ?
Co N2 H2A 110.6 . . ?
C2 N2 H2B 110.6 . . ?
Co N2 H2B 110.6 . . ?
H2A N2 H2B 108.8 . . ?
N2 C2 C1 108.34(19) . . ?
N2 C2 H2C 110.0 . . ?
C1 C2 H2C 110.0 . . ?
N2 C2 H2D 110.0 . . ?
C1 C2 H2D 110.0 . . ?
H2C C2 H2D 108.4 . . ?
C3 N3 Co 108.81(14) . . ?
C3 N3 H3A 109.9 . . ?
Co N3 H3A 109.9 . . ?
C3 N3 H3B 109.9 . . ?
Co N3 H3B 109.9 . . ?
H3A N3 H3B 108.3 . . ?
N3 C3 C4 108.78(19) . . ?
N3 C3 H3C 109.9 . . ?
C4 C3 H3C 109.9 . . ?
N3 C3 H3D 109.9 . . ?
C4 C3 H3D 109.9 . . ?
H3C C3 H3D 108.3 . . ?
N4 C4 C3 108.58(19) . . ?
N4 C4 H4A 110.0 . . ?
C3 C4 H4A 110.0 . . ?
N4 C4 H4B 110.0 . . ?
C3 C4 H4B 110.0 . . ?
H4A C4 H4B 108.4 . . ?
C4 N4 Co 106.57(14) . . ?
C4 N4 H4C 110.4 . . ?
Co N4 H4C 110.4 . . ?
C4 N4 H4D 110.4 . . ?
Co N4 H4D 110.4 . . ?
H4C N4 H4D 108.6 . . ?
N5 C5 W 176.34(19) . . ?
C5 N5 Co 169.57(18) . . ?
N6 C6 W 177.9(2) . . ?
N7 C7 W 178.4(2) . . ?
N8 C8 W 178.8(2) . . ?
H1W1 O1W H2W1 105.8 . . ?
H1W2 O2W H2W2 105.1 . . ?

loop_
_geom_bond_atom_site_label_1
_geom_bond_atom_site_label_2
_geom_bond_distance
_geom_bond_site_symmetry_2
_geom_bond_publ_flag
W C5 2.161(2) 2 ?
W C5 2.161(2) . ?
W C6 2.166(2) 2 ?
W C6 2.166(2) . ?
W C7 2.167(2) . ?
W C7 2.167(2) 2 ?
W C8 2.169(2) . ?
W C8 2.169(2) 2 ?
Co N5 2.1197(19) . ?
Co N1 2.1305(19) . ?
Co N3 2.1411(19) . ?
Co N4 2.1535(19) . ?
Co N2 2.1670(18) . ?
Co O1 2.1983(15) . ?
O1 H1O1 0.8947 . ?
O1 H2O1 0.7664 . ?
N1 C1 1.490(3) . ?
N1 H1A 0.9200 . ?
N1 H1B 0.9200 . ?
C1 C2 1.513(3) . ?
C1 H1C 0.9900 . ?
C1 H1D 0.9900 . ?
N2 C2 1.477(3) . ?
N2 H2A 0.9200 . ?
N2 H2B 0.9200 . ?
C2 H2C 0.9900 . ?
C2 H2D 0.9900 . ?
N3 C3 1.484(3) . ?
N3 H3A 0.9200 . ?
N3 H3B 0.9200 . ?
C3 C4 1.505(3) . ?
C3 H3C 0.9900 . ?
C3 H3D 0.9900 . ?
C4 N4 1.489(3) . ?
C4 H4A 0.9900 . ?
C4 H4B 0.9900 . ?
N4 H4C 0.9200 . ?
N4 H4D 0.9200 . ?
C5 N5 1.155(3) . ?
N6 C6 1.153(3) . ?
C7 N7 1.152(3) . ?
N8 C8 1.152(3) . ?
O1W H1W1 0.8372 . ?
O1W H2W1 0.8891 . ?
O2W H1W2 0.8272 . ?
O2W H2W2 0.8472 . ?

loop_
_geom_torsion_atom_site_label_1
_geom_torsion_atom_site_label_2
_geom_torsion_atom_site_label_3
_geom_torsion_atom_site_label_4
_geom_torsion
_geom_torsion_site_symmetry_1
_geom_torsion_site_symmetry_2
_geom_torsion_site_symmetry_3
_geom_torsion_site_symmetry_4
_geom_torsion_publ_flag
N5 Co N1 C1 94.25(15) . . . . ?
N3 Co N1 C1 -8.2(9) . . . . ?
N4 Co N1 C1 -89.39(15) . . . . ?
N2 Co N1 C1 5.35(15) . . . . ?
O1 Co N1 C1 -177.99(15) . . . . ?
Co N1 C1 C2 -33.5(2) . . . . ?
N5 Co N2 C2 -68.41(14) . . . . ?
N1 Co N2 C2 23.73(14) . . . . ?
N3 Co N2 C2 -157.46(14) . . . . ?
N4 Co N2 C2 120.78(14) . . . . ?
O1 Co N2 C2 -4.5(6) . . . . ?
Co N2 C2 C1 -48.86(19) . . . . ?
N1 C1 C2 N2 56.1(2) . . . . ?
N5 Co N3 C3 -173.95(15) . . . . ?
N1 Co N3 C3 -71.4(9) . . . . ?
N4 Co N3 C3 10.54(14) . . . . ?
N2 Co N3 C3 -84.80(15) . . . . ?
O1 Co N3 C3 98.41(15) . . . . ?
Co N3 C3 C4 -38.4(2) . . . . ?
N3 C3 C4 N4 57.1(2) . . . . ?
C3 C4 N4 Co -45.5(2) . . . . ?
N5 Co N4 C4 -6.5(5) . . . . ?
N1 Co N4 C4 -166.11(14) . . . . ?
N3 Co N4 C4 18.96(14) . . . . ?
N2 Co N4 C4 111.94(14) . . . . ?
O1 Co N4 C4 -73.83(14) . . . . ?
C5 W C5 N5 -120(3) 2 . . . ?
C6 W C5 N5 -163(3) 2 . . . ?
C6 W C5 N5 34(3) . . . . ?
C7 W C5 N5 -45(3) . . . . ?
C7 W C5 N5 161(3) 2 . . . ?
C8 W C5 N5 -6(3) . . . . ?
C8 W C5 N5 96(3) 2 . . . ?
W C5 N5 Co 22(4) . . . . ?
N1 Co N5 C5 -83.6(10) . . . . ?
N3 Co N5 C5 91.4(10) . . . . ?
N4 Co N5 C5 116.6(10) . . . . ?
N2 Co N5 C5 -2.4(10) . . . . ?
O1 Co N5 C5 -176.0(10) . . . . ?
C5 W C6 N6 21(5) 2 . . . ?
C5 W C6 N6 -23(5) . . . . ?
C6 W C6 N6 174(5) 2 . . . ?
C7 W C6 N6 57(5) . . . . ?
C7 W C6 N6 -83(5) 2 . . . ?
C8 W C6 N6 133(5) . . . . ?
C8 W C6 N6 -144(5) 2 . . . ?
C5 W C7 N7 88(8) 2 . . . ?
C5 W C7 N7 4(8) . . . . ?
C6 W C7 N7 147(8) 2 . . . ?
C6 W C7 N7 -71(8) . . . . ?
C7 W C7 N7 45(8) 2 . . . ?
C8 W C7 N7 -153(8) . . . . ?
C8 W C7 N7 -105(8) 2 . . . ?
C5 W C8 N8 -104(11) 2 . . . ?
C5 W C8 N8 152(11) . . . . ?
C6 W C8 N8 -43(11) 2 . . . ?
C6 W C8 N8 113(11) . . . . ?
C7 W C8 N8 -168(100) . . . . ?
C7 W C8 N8 -7(11) 2 . . . ?
C8 W C8 N8 39(11) 2 . . . ?
